data_2019037
loop_
_publ_author_name
'Harvey, Miguel Angel'
'Suarez, Sebasti\'an'
'Doctorovich, Fabio'
'Baggio, Ricardo'

_publ_section_title
;
 Two isomorphous transition metal complexes displaying a coordinated
 tetrathionate unit:
 bis(4,4'-dimethyl-2,2'-bipyridine-\k^2^<i>N</i>,<i>N</i>')(tetrathionato-\k^2^<i>S</i>,<i>S</i>')cadmium(II)
 dimethylformamide disolvate and the zinc(II) analogue
;
_journal_coeditor_code FN3139
_journal_issue 7
_journal_name_full 'Acta Crystallographica Section C'
_journal_page_first 745
_journal_page_last 749
_journal_paper_doi 10.1107/S0108270113016521
_journal_volume 69
_journal_year 2013
_chemical_formula_iupac '[Zn (S4 O6) (C12 H12 N2)2] , 2C3 H7 NO'
_chemical_formula_moiety 'C24 H24 N4 O6 S4 Zn, 2(C3 H7 N O)'
_chemical_formula_sum 'C30 H38 N6 O8 S4 Zn'
_chemical_formula_weight 804.27
_chemical_name_systematic
'Bis(4,4'-dimethyl-2,2'-bipyridine-\k^2^<i>N</i>,<i>N</i>')(tetrathionato-\k^2^<i>S</i>,<i>S</i>')cadmium(II) dimethylformamide disolvate'
_space_group_IT_number 15
_symmetry_cell_setting monoclinic
_symmetry_space_group_name_Hall '-C 2yc'
_symmetry_space_group_name_H-M 'C 1 2/c 1'
_atom_sites_solution_hydrogens geom
_atom_sites_solution_primary direct
_atom_sites_solution_secondary difmap
_audit_creation_method SHELXL97
_cell_angle_alpha 90.00
_cell_angle_beta 107.956(7)
_cell_angle_gamma 90.00
_cell_formula_units_Z 4
_cell_length_a 20.8508(12)
_cell_length_b 10.8334(8)
_cell_length_c 16.9888(10)
_cell_measurement_reflns_used 2102
_cell_measurement_temperature 294(2)
_cell_measurement_theta_max 28.78
_cell_measurement_theta_min 3.53
_cell_volume 3650.6(4)
_computing_cell_refinement 'CrysAlis PRO (Oxford Diffraction, 2009)'
_computing_data_collection 'CrysAlis PRO (Oxford Diffraction, 2009)'
_computing_data_reduction 'CrysAlis PRO (Oxford Diffraction, 2009)'
_computing_molecular_graphics 'SHELXTL (Sheldrick, 2008)'
_computing_publication_material
;
SHELXL97 (Sheldrick, 2008) and PLATON (Spek, 2009)
;
_computing_structure_refinement 'SHELXL97 (Sheldrick, 2008)'
_computing_structure_solution 'SHELXS97 (Sheldrick, 2008)'
_diffrn_ambient_temperature 294(2)
_diffrn_measured_fraction_theta_full 0.997
_diffrn_measured_fraction_theta_max 0.991
_diffrn_measurement_device_type 'Oxford Gemini S Ultra CCD area-detector'
_diffrn_measurement_method '\w scans, thick slices'
_diffrn_radiation_monochromator graphite
_diffrn_radiation_source 'fine-focus sealed tube'
_diffrn_radiation_type MoK\a
_diffrn_radiation_wavelength 0.71073
_diffrn_reflns_av_R_equivalents 0.0622
_diffrn_reflns_av_sigmaI/netI 0.0740
_diffrn_reflns_limit_h_max 26
_diffrn_reflns_limit_h_min -26
_diffrn_reflns_limit_k_max 13
_diffrn_reflns_limit_k_min -13
_diffrn_reflns_limit_l_max 21
_diffrn_reflns_limit_l_min -21
_diffrn_reflns_number 12111
_diffrn_reflns_theta_full 25.25
_diffrn_reflns_theta_max 27.00
_diffrn_reflns_theta_min 3.54
_exptl_absorpt_coefficient_mu 0.957
_exptl_absorpt_correction_T_max 0.97
_exptl_absorpt_correction_T_min 0.95
_exptl_absorpt_correction_type multi-scan
_exptl_absorpt_process_details '(CrysAlis PRO; Oxford Diffraction, 2009)'
_exptl_crystal_colour colourless
_exptl_crystal_density_diffrn 1.463
_exptl_crystal_density_method 'not measured'
_exptl_crystal_description prism
_exptl_crystal_F_000 1672
_exptl_crystal_size_max 0.10
_exptl_crystal_size_mid 0.05
_exptl_crystal_size_min 0.04
_refine_diff_density_max 0.324
_refine_diff_density_min -0.288
_refine_ls_extinction_method none
_refine_ls_goodness_of_fit_ref 1.030
_refine_ls_hydrogen_treatment constr
_refine_ls_matrix_type full
_refine_ls_number_parameters 226
_refine_ls_number_reflns 3945
_refine_ls_number_restraints 0
_refine_ls_restrained_S_all 1.030
_refine_ls_R_factor_all 0.1018
_refine_ls_R_factor_gt 0.0515
_refine_ls_shift/su_max 0.005
_refine_ls_shift/su_mean 0.000
_refine_ls_structure_factor_coef Fsqd
_refine_ls_weighting_details 'calc w = 1/[\s^2^(Fo^2^)+(0.0324P)^2^ ] where P=(Fo^2^+2Fc^2^)/3'
_refine_ls_weighting_scheme calc
_refine_ls_wR_factor_gt 0.0872
_refine_ls_wR_factor_ref 0.1038
_reflns_number_gt 2446
_reflns_number_total 3945
_reflns_threshold_expression I>2\s(I)
_cod_data_source_file fn3139.cif
_cod_data_source_block II
_cod_original_sg_symbol_H-M 'C 2/c'
_cod_database_code 2019037
_cod_database_fobs_code 2019037

loop_
_symmetry_equiv_pos_as_xyz
'x, y, z'
'-x, y, -z+1/2'
'x+1/2, y+1/2, z'
'-x+1/2, y+1/2, -z+1/2'
'-x, -y, -z'
'x, -y, z-1/2'
'-x+1/2, -y+1/2, -z'
'x+1/2, -y+1/2, z-1/2'

loop_
_atom_site_type_symbol
_atom_site_label
_atom_site_fract_x
_atom_site_fract_y
_atom_site_fract_z
_atom_site_U_iso_or_equiv
_atom_site_adp_type
_atom_site_calc_flag
_atom_site_refinement_flags
_atom_site_occupancy
_atom_site_symmetry_multiplicity
Zn Zn1 0.5000 0.05985(5) 0.2500 0.04149(18) Uani d S 1 2
S S1 0.57909(4) 0.31202(8) 0.36779(5) 0.0424(2) Uani d . 1 1
S S2 0.50021(5) 0.43416(10) 0.30940(6) 0.0700(3) Uani d . 1 1
O O1 0.56286(11) 0.1942(2) 0.32708(14) 0.0652(7) Uani d . 1 1
O O2 0.63916(11) 0.3628(3) 0.35902(15) 0.0764(8) Uani d . 1 1
O O3 0.57462(13) 0.3140(3) 0.44977(13) 0.0748(8) Uani d . 1 1
N N1 0.56672(12) 0.0504(2) 0.17879(15) 0.0407(6) Uani d . 1 1
N N2 0.45588(12) -0.0803(2) 0.16141(15) 0.0414(7) Uani d . 1 1
C C1 0.62052(16) 0.1225(3) 0.18716(19) 0.0474(9) Uani d . 1 1
H H1 0.6283 0.1872 0.2249 0.057 Uiso calc R 1 1
C C2 0.66462(16) 0.1058(3) 0.1429(2) 0.0513(9) Uani d . 1 1
H H2 0.7013 0.1583 0.1510 0.062 Uiso calc R 1 1
C C3 0.65451(15) 0.0105(4) 0.0862(2) 0.0480(9) Uani d . 1 1
C C4 0.59720(16) -0.0613(3) 0.07514(18) 0.0442(8) Uani d . 1 1
H H4 0.5875 -0.1243 0.0360 0.053 Uiso calc R 1 1
C C5 0.55459(14) -0.0400(3) 0.12157(17) 0.0359(7) Uani d . 1 1
C C6 0.49276(15) -0.1152(3) 0.11258(18) 0.0383(8) Uani d . 1 1
C C7 0.47340(16) -0.2104(3) 0.05736(18) 0.0460(8) Uani d . 1 1
H H7 0.4997 -0.2311 0.0239 0.055 Uiso calc R 1 1
C C8 0.41503(18) -0.2761(3) 0.05085(19) 0.0508(9) Uani d . 1 1
C C9 0.37809(18) -0.2399(4) 0.1009(2) 0.0598(10) Uani d . 1 1
H H9 0.3384 -0.2811 0.0983 0.072 Uiso calc R 1 1
C C10 0.39926(16) -0.1432(4) 0.1547(2) 0.0535(10) Uani d . 1 1
H H10 0.3732 -0.1204 0.1879 0.064 Uiso calc R 1 1
C C11 0.70261(18) -0.0158(4) 0.0385(2) 0.0716(12) Uani d . 1 1
H H11A 0.7169 0.0605 0.0205 0.107 Uiso calc R 1 1
H H11B 0.6806 -0.0657 -0.0089 0.107 Uiso calc R 1 1
H H11C 0.7412 -0.0591 0.0732 0.107 Uiso calc R 1 1
C C12 0.3930(2) -0.3805(4) -0.0092(2) 0.0785(13) Uani d . 1 1
H H12A 0.4011 -0.4575 0.0203 0.118 Uiso calc R 1 1
H H12B 0.4181 -0.3785 -0.0480 0.118 Uiso calc R 1 1
H H12C 0.3458 -0.3726 -0.0383 0.118 Uiso calc R 1 1
N N3 0.19834(13) 0.0609(3) 0.18132(16) 0.0491(7) Uani d . 1 1
O O4 0.25600(13) -0.1184(3) 0.19203(19) 0.0871(9) Uani d . 1 1
C C13 0.1478(2) 0.1295(4) 0.2038(3) 0.0907(15) Uani d . 1 1
H H13A 0.1326 0.0827 0.2426 0.136 Uiso calc R 1 1
H H13B 0.1104 0.1454 0.1552 0.136 Uiso calc R 1 1
H H13C 0.1665 0.2064 0.2285 0.136 Uiso calc R 1 1
C C14 0.2296(2) 0.1193(4) 0.1266(2) 0.0809(13) Uani d . 1 1
H H14A 0.2639 0.0660 0.1187 0.121 Uiso calc R 1 1
H H14B 0.2496 0.1959 0.1504 0.121 Uiso calc R 1 1
H H14C 0.1963 0.1349 0.0743 0.121 Uiso calc R 1 1
C C15 0.21530(19) -0.0527(4) 0.2094(2) 0.0590(10) Uani d . 1 1
H H15 0.1940 -0.0848 0.2456 0.071 Uiso calc R 1 1

loop_
_atom_site_aniso_label
_atom_site_aniso_U_11
_atom_site_aniso_U_22
_atom_site_aniso_U_33
_atom_site_aniso_U_12
_atom_site_aniso_U_13
_atom_site_aniso_U_23
Zn1 0.0414(3) 0.0397(3) 0.0429(3) 0.000 0.0122(2) 0.000
S1 0.0429(5) 0.0435(5) 0.0397(5) -0.0051(4) 0.0112(4) -0.0032(4)
S2 0.0766(7) 0.0627(7) 0.0578(6) 0.0251(6) 0.0018(5) -0.0164(5)
O1 0.0612(15) 0.0436(16) 0.0741(16) 0.0018(13) -0.0036(13) -0.0181(13)
O2 0.0464(14) 0.096(2) 0.0844(18) -0.0230(15) 0.0161(13) 0.0091(17)
O3 0.104(2) 0.080(2) 0.0458(14) 0.0132(17) 0.0322(14) 0.0081(14)
N1 0.0386(14) 0.0382(17) 0.0420(15) -0.0071(13) 0.0078(12) -0.0018(13)
N2 0.0375(15) 0.0397(17) 0.0452(15) -0.0081(13) 0.0103(12) -0.0017(13)
C1 0.0432(19) 0.042(2) 0.051(2) -0.0081(17) 0.0059(17) -0.0003(17)
C2 0.0362(19) 0.057(3) 0.056(2) -0.0076(18) 0.0079(17) 0.0100(19)
C3 0.0362(18) 0.059(2) 0.047(2) 0.0035(18) 0.0099(16) 0.0205(19)
C4 0.0483(19) 0.046(2) 0.0373(17) 0.0021(18) 0.0124(15) 0.0014(16)
C5 0.0353(17) 0.036(2) 0.0333(16) -0.0002(15) 0.0052(14) 0.0066(14)
C6 0.0384(18) 0.039(2) 0.0339(17) 0.0006(16) 0.0051(15) 0.0031(15)
C7 0.050(2) 0.042(2) 0.0431(18) -0.0034(18) 0.0097(16) -0.0043(17)
C8 0.063(2) 0.038(2) 0.0419(19) -0.0115(19) 0.0027(18) -0.0024(17)
C9 0.052(2) 0.057(3) 0.062(2) -0.027(2) 0.006(2) -0.003(2)
C10 0.043(2) 0.061(3) 0.057(2) -0.0110(19) 0.0164(17) 0.002(2)
C11 0.057(2) 0.093(3) 0.074(3) 0.007(2) 0.034(2) 0.017(2)
C12 0.101(3) 0.049(3) 0.069(3) -0.026(2) 0.000(2) -0.009(2)
N3 0.0466(16) 0.0467(19) 0.0539(17) -0.0067(16) 0.0151(14) -0.0073(16)
O4 0.0615(18) 0.067(2) 0.130(3) 0.0112(16) 0.0251(18) -0.0105(19)
C13 0.070(3) 0.067(3) 0.141(4) 0.004(3) 0.042(3) -0.025(3)
C14 0.089(3) 0.085(3) 0.071(3) -0.019(3) 0.028(2) 0.010(2)
C15 0.055(2) 0.062(3) 0.057(2) -0.016(2) 0.0125(19) -0.003(2)

loop_
_atom_type_symbol
_atom_type_description
_atom_type_scat_dispersion_real
_atom_type_scat_dispersion_imag
_atom_type_scat_source
C C 0.0033 0.0016 'International Tables Vol C Tables 4.2.6.8 and 6.1.1.4'
H H 0.0000 0.0000 'International Tables Vol C Tables 4.2.6.8 and 6.1.1.4'
N N 0.0061 0.0033 'International Tables Vol C Tables 4.2.6.8 and 6.1.1.4'
O O 0.0106 0.0060 'International Tables Vol C Tables 4.2.6.8 and 6.1.1.4'
S S 0.1246 0.1234 'International Tables Vol C Tables 4.2.6.8 and 6.1.1.4'
Zn Zn 0.2839 1.4301 'International Tables Vol C Tables 4.2.6.8 and 6.1.1.4'

loop_
_geom_angle_atom_site_label_1
_geom_angle_atom_site_label_2
_geom_angle_atom_site_label_3
_geom_angle_site_symmetry_1
_geom_angle_site_symmetry_3
_geom_angle
N1 Zn1 N1 . 2_655 174.45(15)
N1 Zn1 O1 . . 89.77(10)
N1 Zn1 O1 2_655 . 94.04(10)
N1 Zn1 O1 . 2_655 94.04(10)
N1 Zn1 O1 2_655 2_655 89.77(10)
O1 Zn1 O1 . 2_655 93.27(13)
N1 Zn1 N2 . . 77.20(10)
N1 Zn1 N2 2_655 . 98.79(10)
O1 Zn1 N2 . . 166.73(9)
O1 Zn1 N2 2_655 . 90.15(9)
N1 Zn1 N2 . 2_655 98.79(10)
N1 Zn1 N2 2_655 2_655 77.20(10)
O1 Zn1 N2 . 2_655 90.15(9)
O1 Zn1 N2 2_655 2_655 166.73(9)
N2 Zn1 N2 . 2_655 89.42(14)
O2 S1 O3 . . 115.04(16)
O2 S1 O1 . . 112.20(17)
O3 S1 O1 . . 113.95(17)
O2 S1 S2 . . 107.08(13)
O3 S1 S2 . . 100.03(12)
O1 S1 S2 . . 107.26(10)
S2 S2 S1 2_655 . 103.49(7)
S1 O1 Zn1 . . 155.98(15)
C1 N1 C5 . . 117.7(3)
C1 N1 Zn1 . . 126.2(2)
C5 N1 Zn1 . . 116.0(2)
C10 N2 C6 . . 117.4(3)
C10 N2 Zn1 . . 126.9(2)
C6 N2 Zn1 . . 115.47(19)
N1 C1 C2 . . 123.2(3)
N1 C1 H1 . . 118.4
C2 C1 H1 . . 118.4
C1 C2 C3 . . 119.9(3)
C1 C2 H2 . . 120.1
C3 C2 H2 . . 120.1
C2 C3 C4 . . 116.9(3)
C2 C3 C11 . . 122.4(3)
C4 C3 C11 . . 120.8(3)
C5 C4 C3 . . 120.6(3)
C5 C4 H4 . . 119.7
C3 C4 H4 . . 119.7
N1 C5 C4 . . 121.6(3)
N1 C5 C6 . . 115.8(3)
C4 C5 C6 . . 122.6(3)
N2 C6 C7 . . 122.0(3)
N2 C6 C5 . . 115.0(3)
C7 C6 C5 . . 123.0(3)
C6 C7 C8 . . 120.5(3)
C6 C7 H7 . . 119.7
C8 C7 H7 . . 119.7
C9 C8 C7 . . 116.9(3)
C9 C8 C12 . . 121.8(3)
C7 C8 C12 . . 121.3(3)
C8 C9 C10 . . 120.4(3)
C8 C9 H9 . . 119.8
C10 C9 H9 . . 119.8
N2 C10 C9 . . 122.8(3)
N2 C10 H10 . . 118.6
C9 C10 H10 . . 118.6
C3 C11 H11A . . 109.5
C3 C11 H11B . . 109.5
H11A C11 H11B . . 109.5
C3 C11 H11C . . 109.5
H11A C11 H11C . . 109.5
H11B C11 H11C . . 109.5
C8 C12 H12A . . 109.5
C8 C12 H12B . . 109.5
H12A C12 H12B . . 109.5
C8 C12 H12C . . 109.5
H12A C12 H12C . . 109.5
H12B C12 H12C . . 109.5
C15 N3 C13 . . 121.4(4)
C15 N3 C14 . . 121.1(3)
C13 N3 C14 . . 117.5(4)
N3 C13 H13A . . 109.5
N3 C13 H13B . . 109.5
H13A C13 H13B . . 109.5
N3 C13 H13C . . 109.5
H13A C13 H13C . . 109.5
H13B C13 H13C . . 109.5
N3 C14 H14A . . 109.5
N3 C14 H14B . . 109.5
H14A C14 H14B . . 109.5
N3 C14 H14C . . 109.5
H14A C14 H14C . . 109.5
H14B C14 H14C . . 109.5
O4 C15 N3 . . 125.9(4)
O4 C15 H15 . . 117.1
N3 C15 H15 . . 117.1

loop_
_geom_bond_atom_site_label_1
_geom_bond_atom_site_label_2
_geom_bond_site_symmetry_2
_geom_bond_distance
_geom_bond_publ_flag
Zn1 O1 . 2.119(2) y
Zn1 O1 2_655 2.119(2) ?
Zn1 N1 . 2.109(3) y
Zn1 N1 2_655 2.109(3) ?
Zn1 N2 . 2.136(3) y
Zn1 N2 2_655 2.136(3) ?
S1 O2 . 1.417(2) ?
S1 O3 . 1.424(2) ?
S1 O1 . 1.442(2) ?
S1 S2 . 2.1056(13) ?
S2 S2 2_655 2.016(2) ?
N1 C1 . 1.338(4) ?
N1 C5 . 1.348(4) ?
N2 C10 . 1.337(4) ?
N2 C6 . 1.348(4) ?
C1 C2 . 1.367(4) ?
C1 H1 . 0.9300 ?
C2 C3 . 1.383(5) ?
C2 H2 . 0.9300 ?
C3 C4 . 1.389(4) ?
C3 C11 . 1.499(4) ?
C4 C5 . 1.377(4) ?
C4 H4 . 0.9300 ?
C5 C6 . 1.493(4) ?
C6 C7 . 1.368(4) ?
C7 C8 . 1.384(4) ?
C7 H7 . 0.9300 ?
C8 C9 . 1.368(5) ?
C8 C12 . 1.497(5) ?
C9 C10 . 1.370(5) ?
C9 H9 . 0.9300 ?
C10 H10 . 0.9300 ?
C11 H11A . 0.9600 ?
C11 H11B . 0.9600 ?
C11 H11C . 0.9600 ?
C12 H12A . 0.9600 ?
C12 H12B . 0.9600 ?
C12 H12C . 0.9600 ?
N3 C15 . 1.328(4) ?
N3 C13 . 1.435(4) ?
N3 C14 . 1.436(4) ?
O4 C15 . 1.211(4) ?
C13 H13A . 0.9600 ?
C13 H13B . 0.9600 ?
C13 H13C . 0.9600 ?
C14 H14A . 0.9600 ?
C14 H14B . 0.9600 ?
C14 H14C . 0.9600 ?
C15 H15 . 0.9300 ?

loop_
_geom_hbond_atom_site_label_D
_geom_hbond_atom_site_label_H
_geom_hbond_atom_site_label_A
_geom_hbond_site_symmetry_A
_geom_hbond_distance_DH
_geom_hbond_distance_HA
_geom_hbond_distance_DA
_geom_hbond_angle_DHA
C4 H4 O3 6_555 0.93 2.49 3.411(4) 170
C7 H7 O3 6_555 0.93 2.46 3.381(4) 171
C10 H10 O4 . 0.93 2.47 3.250(5) 142
C11 H11C O2 4_645 0.96 2.55 3.479(5) 163
C12 H12A O3 2_645 0.96 2.55 3.465(5) 160
C13 H13C O4 4_555 0.96 2.59 3.525(5) 166
